data_2102439
loop_
_publ_author_name
'Marsh, Richard E.'

_publ_section_title
;
 Space group <i>Cc</i>: an update
;
_journal_issue 2
_journal_name_full 'Acta Crystallographica Section B'
_journal_page_first 252
_journal_page_last 253
_journal_paper_doi 10.1107/S0108768104003878
_journal_volume 60
_journal_year 2004
_chemical_formula_moiety 'C36 H52 N12 O4 Ag2, 2(P F6), 2(C H3 O H)'
_chemical_formula_sum 'C38 H60 Ag2 F12 N12 O6 P2'
_space_group_crystal_system orthorhombic
_space_group_IT_number 43
_symmetry_space_group_name_H-M 'F d d 2'
_audit_creation_method CRYM
_cell_angle_alpha 90
_cell_angle_beta 90
_cell_angle_gamma 90
_cell_formula_units_Z 8
_cell_length_a 32.6680
_cell_length_b 23.7720
_cell_length_c 13.6880
_cell_volume 10629.878
_cod_data_source_file bk0142.cif
_cod_data_source_block WABBOQ
_cod_depositor_comments
;
 Adding the _cell_formula_units_Z data item.

 Antanas Vaitkus,
 2017-08-05

  Added moiety chemical formula from Marsh (2004) paper.
  The summary chemical formula is calculated from moiety formula using
  AdHocParser
  (svn://www.crystallography.net/cod-tools/trunk/Formulae/AdHocParser.yp,
  revision 1441.)

  Andrius Merkys
  2013-11-11
;
_cod_original_sg_symbol_H-M Fdd2
_cod_database_code 2102439

loop_
_atom_site_label
_atom_site_type_symbol
_atom_site_fract_x
_atom_site_fract_y
_atom_site_fract_z
Ag1 Ag 0.00000 0.00000 0.75160
Ag2 Ag 0.00000 0.00000 0.36060
P1 P -0.19730 0.07262 0.99563
F1 F -0.23930 0.04597 1.03667
F2 F -0.19515 0.02103 0.92623
F3 F -0.22140 0.10600 0.91700
F9 F -0.15780 0.09565 0.95525
F7 F -0.17425 0.03762 1.07613
F8 F -0.20320 0.12310 1.06860
O1 O -0.07685 -0.19855 0.71885
O2 O 0.09130 -0.18685 0.39385
O5 O 0.20460 0.08905 1.04905
N1 N -0.03720 -0.07185 0.78915
N2 N -0.06655 -0.15417 0.76617
N3 N -0.00660 -0.07092 0.60062
N4 N 0.01400 -0.06945 0.51745
N5 N 0.04410 -0.06375 0.32915
N6 N 0.07870 -0.14310 0.35175
C1 C 0.04855 -0.10733 0.38368
C2 C 0.09525 -0.12305 0.25465
C3 C 0.07595 -0.06273 0.25107
C4 C 0.14170 -0.12577 0.25828
C5 C 0.07945 -0.16370 0.17805
C6 C 0.05640 -0.04797 0.15622
C7 C 0.10615 -0.01610 0.27900
C8 C 0.02610 -0.11693 0.47543
C9 C 0.01615 -0.16948 0.51313
C10 C -0.00535 -0.17130 0.59860
C11 C -0.01620 -0.12043 0.64057
C12 C -0.03915 -0.11428 0.73233
C13 C -0.06650 -0.07752 0.87187
C14 C -0.08135 -0.14017 0.86488
C15 C -0.09955 -0.03465 0.85140
C16 C -0.04390 -0.06395 0.96620
C17 C -0.05975 -0.17957 0.93222
C18 C -0.12810 -0.14897 0.86773
C37 C -0.18245 -0.10058 1.13587
H1 H 0.15160 -0.10000 0.30680
H2 H 0.15270 -0.11575 0.19565
H3 H 0.15010 -0.16330 0.27475
H4 H 0.05010 -0.16205 0.17600
H5 H 0.08795 -0.20122 0.19437
H6 H 0.09035 -0.15360 0.11535
H7 H 0.03735 -0.07693 0.13823
H8 H 0.07705 -0.04462 0.10667
H9 H 0.04215 -0.01283 0.16258
H10 H 0.11880 -0.02520 0.34025
H11 H 0.09175 0.01892 0.28493
H12 H 0.12675 -0.01288 0.22938
H13 H 0.02385 -0.20235 0.48115
H14 H -0.01240 -0.20533 0.62748
H15 H -0.11325 -0.04417 0.79172
H16 H -0.08735 0.00197 0.84532
H17 H -0.11885 -0.03450 0.90420
H18 H -0.02320 -0.09188 0.97763
H19 H -0.06290 -0.06390 1.01965
H20 H -0.03135 -0.02760 0.96085
H21 H -0.03080 -0.17298 0.92888
H22 H -0.06550 -0.21768 0.91338
H23 H -0.06910 -0.17343 0.99787
H24 H -0.14105 -0.12308 0.82372
H25 H -0.13795 -0.14257 0.93287
H26 H -0.13445 -0.18683 0.84838
